data_2218532
loop_
_publ_author_name
'Gr\'of, Martin'
'Ko\<z\'i\<sek, Jozef'
'Milata, Viktor'
'Gatial, Anton'

_publ_section_title
;
 Dimethyl 2-(methylaminomethylene)malonate
;
_journal_coeditor_code SI2088
_journal_issue 6
_journal_name_full 'Acta Crystallographica Section E'
_journal_page_first o1133
_journal_page_last o1134
_journal_paper_doi 10.1107/S1600536808014773
_journal_volume 64
_journal_year 2008
_chemical_formula_iupac 'C7 H11 N O4'
_chemical_formula_moiety 'C7 H11 N O4'
_chemical_formula_sum 'C7 H11 N O4'
_chemical_formula_weight 173.17
_chemical_name_systematic
;
Dimethyl 2-(methylaminomethylene)malonate
;
_space_group_IT_number 2
_symmetry_cell_setting triclinic
_symmetry_space_group_name_Hall '-P 1'
_symmetry_space_group_name_H-M 'P -1'
_atom_sites_solution_hydrogens geom
_atom_sites_solution_primary direct
_atom_sites_solution_secondary difmap
_audit_creation_method SHELXL-97
_cell_angle_alpha 113.70(3)
_cell_angle_beta 93.71(3)
_cell_angle_gamma 94.02(3)
_cell_formula_units_Z 8
_cell_length_a 11.165(2)
_cell_length_b 12.073(2)
_cell_length_c 13.211(3)
_cell_measurement_reflns_used 2135
_cell_measurement_temperature 100
_cell_measurement_theta_max 29.47
_cell_measurement_theta_min 3.30
_cell_volume 1618.1(7)
_computing_cell_refinement 'CrysAlis CCD (Oxford Diffraction, 2006)'
_computing_data_collection 'CrysAlis CCD (Oxford Diffraction, 2006)'
_computing_data_reduction 'CrysAlis RED (Oxford Diffraction, 2006)'
_computing_molecular_graphics 'DIAMOND (Brandenburg, 1998)'
_computing_publication_material 'enCIFer (Allen et al., 2004)'
_computing_structure_refinement 'SHELXL97 (Sheldrick, 2008)'
_computing_structure_solution 'SHELXS97 (Sheldrick, 2008)'
_diffrn_ambient_temperature 100
_diffrn_measured_fraction_theta_full 0.983
_diffrn_measured_fraction_theta_max 0.979
_diffrn_measurement_device_type 'Oxford Diffraction GEMINI R'
_diffrn_measurement_method
;
Rotation method data acquisition using \w and \f
;
_diffrn_radiation_monochromator graphite
_diffrn_radiation_source 'fine-focus sealed tube'
_diffrn_radiation_type MoK\a
_diffrn_radiation_wavelength 0.71073
_diffrn_reflns_av_R_equivalents 0.0000
_diffrn_reflns_av_sigmaI/netI 0.1490
_diffrn_reflns_limit_h_max 13
_diffrn_reflns_limit_h_min -13
_diffrn_reflns_limit_k_max 14
_diffrn_reflns_limit_k_min -14
_diffrn_reflns_limit_l_max 15
_diffrn_reflns_limit_l_min -15
_diffrn_reflns_number 9295
_diffrn_reflns_theta_full 25.00
_diffrn_reflns_theta_max 25.35
_diffrn_reflns_theta_min 4.14
_diffrn_standards_decay_% 0
_diffrn_standards_interval_count 0
_diffrn_standards_interval_time 0
_diffrn_standards_number 0
_exptl_absorpt_coefficient_mu 0.117
_exptl_absorpt_correction_T_max 0.996
_exptl_absorpt_correction_T_min 0.968
_exptl_absorpt_correction_type analytical
_exptl_absorpt_process_details '(CrysAlis RED; Oxford Diffraction, 2006)'
_exptl_crystal_colour yellow
_exptl_crystal_density_diffrn 1.422
_exptl_crystal_density_method 'not measured'
_exptl_crystal_description block
_exptl_crystal_F_000 736
_exptl_crystal_size_max 0.43
_exptl_crystal_size_mid 0.15
_exptl_crystal_size_min 0.08
_refine_diff_density_max 1.131
_refine_diff_density_min -0.538
_refine_ls_extinction_method none
_refine_ls_goodness_of_fit_ref 0.903
_refine_ls_hydrogen_treatment constr
_refine_ls_matrix_type full
_refine_ls_number_parameters 446
_refine_ls_number_reflns 9295
_refine_ls_number_restraints 96
_refine_ls_restrained_S_all 0.903
_refine_ls_R_factor_all 0.1937
_refine_ls_R_factor_gt 0.0915
_refine_ls_shift/su_max 0.067
_refine_ls_shift/su_mean 0.001
_refine_ls_structure_factor_coef Fsqd
_refine_ls_weighting_details 'w=1/[\s^2^(Fo^2^)+(0.1527P)^2^] where P=(Fo^2^+2Fc^2^)/3'
_refine_ls_weighting_scheme calc
_refine_ls_wR_factor_gt 0.2255
_refine_ls_wR_factor_ref 0.2568
_reflns_number_gt 3920
_reflns_number_total 9295
_reflns_threshold_expression I>2\s(I)
_cod_data_source_file si2088.cif
_cod_data_source_block I
_cod_original_cell_volume 1618.1(6)
_cod_database_code 2218532
_cod_database_fobs_code 2218532

loop_
_symmetry_equiv_pos_as_xyz
'x, y, z'
'-x, -y, -z'

loop_
_atom_site_type_symbol
_atom_site_label
_atom_site_fract_x
_atom_site_fract_y
_atom_site_fract_z
_atom_site_U_iso_or_equiv
_atom_site_adp_type
_atom_site_calc_flag
_atom_site_refinement_flags
_atom_site_occupancy
C C1 1.0504(4) 0.1221(5) 0.6433(4) 0.0202(11) Uani d U 1
C C2 1.1715(5) 0.1334(5) 0.6103(4) 0.0234(11) Uani d U 1
C C3 1.2819(5) 0.1043(5) 0.6504(4) 0.0238(11) Uani d U 1
C C4 1.1851(5) 0.1766(5) 0.5297(4) 0.0274(12) Uani d U 1
H H4A 1.2634 0.1815 0.5106 0.033 Uiso calc R 1
C C5 1.3825(4) 0.0278(5) 0.7690(4) 0.0327(14) Uani d U 1
H H5C 1.3656 -0.0079 0.8203 0.039 Uiso calc R 1
H H5B 1.4350 0.1019 0.8066 0.039 Uiso calc R 1
H H5A 1.4210 -0.0279 0.7090 0.039 Uiso calc R 1
C C6 0.9264(4) 0.0767(5) 0.7613(4) 0.0241(12) Uani d U 1
H H6C 0.9311 0.0528 0.8224 0.029 Uiso calc R 1
H H6B 0.8723 0.0182 0.7012 0.029 Uiso calc R 1
H H6A 0.8970 0.1552 0.7848 0.029 Uiso calc R 1
C C7 1.1353(4) 0.2577(5) 0.3932(4) 0.0298(13) Uani d U 1
H H7C 1.1168 0.3404 0.4176 0.036 Uiso calc R 1
H H7B 1.0889 0.2087 0.3236 0.036 Uiso calc R 1
H H7A 1.2198 0.2546 0.3840 0.036 Uiso calc R 1
O O1 0.9618(3) 0.1470(3) 0.6036(3) 0.0317(9) Uani d U 1
O O2 1.3803(3) 0.1235(3) 0.6240(3) 0.0294(9) Uani d U 1
O O3 1.0441(3) 0.0828(3) 0.7250(3) 0.0257(8) Uani d U 1
O O4 1.2710(3) 0.0540(3) 0.7254(3) 0.0303(9) Uani d U 1
N N1 1.1056(4) 0.2113(4) 0.4763(3) 0.0290(11) Uani d U 1
H H1 1.0317 0.2069 0.4902 0.035 Uiso calc R 1
C C8 0.0163(4) 0.1936(5) 1.0767(4) 0.0227(11) Uani d U 1
C C9 0.1389(4) 0.2097(5) 1.0475(4) 0.0198(10) Uani d U 1
C C10 0.2442(4) 0.1583(5) 1.0733(4) 0.0234(11) Uani d U 1
C C11 0.1614(4) 0.2782(5) 0.9871(4) 0.0224(11) Uani d U 1
H H11A 0.2405 0.2835 0.9699 0.027 Uiso calc R 1
C C12 0.3325(4) 0.0431(6) 1.1587(4) 0.0374(14) Uani d U 1
H H12C 0.3077 -0.0189 1.1835 0.045 Uiso calc R 1
H H12B 0.3855 0.1061 1.2165 0.045 Uiso calc R 1
H H12A 0.3742 0.0082 1.0936 0.045 Uiso calc R 1
C C13 -0.1214(4) 0.1026(5) 1.1526(4) 0.0261(13) Uani d U 1
H H13C -0.1269 0.0428 1.1833 0.031 Uiso calc R 1
H H13B -0.1767 0.0763 1.0866 0.031 Uiso calc R 1
H H13A -0.1415 0.1788 1.2061 0.031 Uiso calc R 1
C C14 0.1222(4) 0.3979(5) 0.8809(4) 0.0231(12) Uani d U 1
H H14C 0.1054 0.4812 0.9146 0.028 Uiso calc R 1
H H14B 0.0770 0.3583 0.8092 0.028 Uiso calc R 1
H H14A 0.2068 0.3949 0.8728 0.028 Uiso calc R 1
O O5 -0.0631(3) 0.2510(3) 1.0591(3) 0.0302(9) Uani d U 1
O O6 0.3444(3) 0.1722(3) 1.0442(3) 0.0350(10) Uani d U 1
O O7 -0.0002(3) 0.1176(3) 1.1253(3) 0.0272(9) Uani d U 1
O O8 0.2281(3) 0.0937(3) 1.1328(3) 0.0290(9) Uani d U 1
N N2 0.0879(3) 0.3365(4) 0.9506(3) 0.0262(10) Uani d U 1
H H2 0.0153 0.3386 0.9690 0.031 Uiso calc R 1
C C15 0.5457(4) 0.3104(5) 0.4300(4) 0.0228(11) Uani d U 1
C C16 0.6700(4) 0.2928(5) 0.4565(4) 0.0211(11) Uani d U 1
C C17 0.7792(4) 0.3434(5) 0.4301(4) 0.0233(11) Uani d U 1
C C18 0.6930(4) 0.2229(5) 0.5142(4) 0.0205(11) Uani d U 1
H H18A 0.7734 0.2125 0.5271 0.025 Uiso calc R 1
C C19 0.8722(4) 0.4640(5) 0.3477(4) 0.0289(13) Uani d U 1
H H19C 0.8530 0.5219 0.3178 0.035 Uiso calc R 1
H H19B 0.9068 0.3981 0.2930 0.035 Uiso calc R 1
H H19A 0.9291 0.5030 0.4126 0.035 Uiso calc R 1
C C20 0.4082(4) 0.4033(5) 0.3540(4) 0.0277(13) Uani d U 1
H H20C 0.4074 0.4651 0.3257 0.033 Uiso calc R 1
H H20B 0.3676 0.4278 0.4203 0.033 Uiso calc R 1
H H20A 0.3677 0.3284 0.2992 0.033 Uiso calc R 1
C C21 0.6479(4) 0.1022(5) 0.6200(4) 0.0203(11) Uani d U 1
H H21C 0.6040 0.0227 0.5890 0.024 Uiso calc R 1
H H21B 0.6293 0.1455 0.6949 0.024 Uiso calc R 1
H H21A 0.7329 0.0947 0.6197 0.024 Uiso calc R 1
O O9 0.4592(3) 0.2600(3) 0.4495(3) 0.0293(9) Uani d U 1
O O10 0.8808(3) 0.3234(3) 0.4529(3) 0.0315(9) Uani d U 1
O O11 0.5322(3) 0.3861(3) 0.3795(3) 0.0255(8) Uani d U 1
O O12 0.7640(3) 0.4176(3) 0.3774(3) 0.0276(9) Uani d U 1
N N3 0.6133(3) 0.1691(4) 0.5531(3) 0.0231(10) Uani d U 1
H H3 0.5379 0.1732 0.5389 0.028 Uiso calc R 1
C C22 0.5158(4) 0.3785(5) 0.8567(4) 0.0194(10) Uani d U 1
C C23 0.6390(5) 0.3641(5) 0.8899(4) 0.0239(11) Uani d U 1
C C24 0.7487(4) 0.3923(5) 0.8491(4) 0.0208(11) Uani d U 1
C C25 0.6589(4) 0.3189(5) 0.9702(4) 0.0240(11) Uani d U 1
H H25A 0.7389 0.3117 0.9884 0.029 Uiso calc R 1
C C26 0.8480(4) 0.4731(5) 0.7386(4) 0.0313(14) Uani d U 1
H H26C 0.8301 0.5026 0.6823 0.038 Uiso calc R 1
H H26B 0.8883 0.4010 0.7078 0.038 Uiso calc R 1
H H26A 0.8992 0.5344 0.7993 0.038 Uiso calc R 1
C C27 0.3829(4) 0.4259(5) 0.7369(4) 0.0283(13) Uani d U 1
H H27C 0.3840 0.4511 0.6767 0.034 Uiso calc R 1
H H27B 0.3486 0.4854 0.7977 0.034 Uiso calc R 1
H H27A 0.3352 0.3488 0.7126 0.034 Uiso calc R 1
C C28 0.6131(4) 0.2394(5) 1.1070(4) 0.0288(13) Uani d U 1
H H28C 0.5723 0.1594 1.0857 0.035 Uiso calc R 1
H H28B 0.5901 0.2928 1.1776 0.035 Uiso calc R 1
H H28A 0.6988 0.2357 1.1127 0.035 Uiso calc R 1
O O13 0.4292(3) 0.3554(3) 0.8977(3) 0.0285(9) Uani d U 1
O O14 0.8494(3) 0.3706(3) 0.8760(3) 0.0303(9) Uani d U 1
O O15 0.5064(3) 0.4145(3) 0.7733(3) 0.0274(9) Uani d U 1
O O16 0.7371(3) 0.4453(3) 0.7781(3) 0.0281(9) Uani d U 1
N N4 0.5799(3) 0.2852(4) 1.0234(3) 0.0279(11) Uani d U 1
H H4 0.5048 0.2902 1.0087 0.033 Uiso calc R 1

loop_
_atom_site_aniso_label
_atom_site_aniso_U_11
_atom_site_aniso_U_22
_atom_site_aniso_U_33
_atom_site_aniso_U_12
_atom_site_aniso_U_13
_atom_site_aniso_U_23
C1 0.0197(14) 0.022(3) 0.023(3) -0.001(2) 0.0012(18) 0.015(2)
C2 0.0238(14) 0.027(3) 0.028(3) 0.004(2) 0.010(2) 0.018(2)
C3 0.0194(13) 0.024(3) 0.032(3) -0.005(2) 0.0010(19) 0.016(2)
C4 0.025(2) 0.038(4) 0.028(3) 0.001(2) 0.0052(19) 0.021(2)
C5 0.017(2) 0.051(4) 0.037(3) 0.010(3) 0.002(2) 0.024(3)
C6 0.016(2) 0.029(3) 0.033(3) 0.003(2) 0.010(2) 0.017(3)
C7 0.019(3) 0.047(4) 0.039(3) 0.007(3) 0.008(2) 0.032(3)
O1 0.0238(14) 0.045(3) 0.039(2) 0.0054(18) 0.0020(16) 0.0304(19)
O2 0.0227(13) 0.035(2) 0.037(2) 0.0020(17) 0.0098(15) 0.0208(19)
O3 0.0162(16) 0.041(2) 0.033(2) 0.0036(16) 0.0077(14) 0.0271(17)
O4 0.0117(16) 0.050(3) 0.043(2) 0.0040(16) 0.0044(14) 0.0333(18)
N1 0.022(2) 0.040(3) 0.037(3) 0.000(2) 0.0054(17) 0.028(2)
C8 0.0168(15) 0.033(3) 0.030(3) 0.004(2) 0.009(2) 0.023(2)
C9 0.0169(15) 0.028(3) 0.021(3) 0.0014(19) 0.009(2) 0.015(2)
C10 0.0171(15) 0.039(3) 0.024(3) 0.004(2) 0.009(2) 0.022(2)
C11 0.012(2) 0.032(3) 0.032(3) -0.0026(19) 0.0027(19) 0.022(2)
C12 0.023(3) 0.056(4) 0.048(4) 0.015(3) 0.005(3) 0.034(3)
C13 0.014(2) 0.037(4) 0.038(3) 0.002(2) 0.010(2) 0.026(3)
C14 0.023(3) 0.028(3) 0.023(3) 0.002(2) 0.005(2) 0.015(2)
O5 0.0174(15) 0.045(3) 0.042(2) 0.0075(16) 0.0068(16) 0.0311(19)
O6 0.0161(14) 0.058(3) 0.050(2) 0.0019(18) 0.0111(17) 0.041(2)
O7 0.0144(16) 0.043(2) 0.040(2) 0.0013(15) 0.0094(15) 0.0329(18)
O8 0.0155(17) 0.049(3) 0.042(2) 0.0103(16) 0.0146(15) 0.0355(18)
N2 0.013(2) 0.039(3) 0.039(3) 0.0046(18) 0.0077(18) 0.028(2)
C15 0.0119(11) 0.033(3) 0.030(3) -0.0031(19) -0.005(2) 0.022(2)
C16 0.0128(11) 0.032(3) 0.027(3) 0.0031(19) 0.001(2) 0.021(2)
C17 0.0135(12) 0.040(3) 0.026(3) 0.003(2) 0.003(2) 0.023(2)
C18 0.012(2) 0.031(3) 0.025(3) 0.0008(19) 0.0000(19) 0.019(2)
C19 0.012(2) 0.040(4) 0.043(3) -0.004(2) 0.005(2) 0.026(3)
C20 0.0096(19) 0.041(4) 0.042(3) 0.003(2) -0.003(2) 0.026(3)
C21 0.013(3) 0.029(3) 0.025(3) -0.001(2) 0.002(2) 0.017(2)
O9 0.0130(12) 0.044(2) 0.042(2) -0.0022(16) -0.0003(16) 0.0305(19)
O10 0.0138(11) 0.051(3) 0.044(2) 0.0069(16) 0.0047(16) 0.033(2)
O11 0.0089(15) 0.041(2) 0.040(2) 0.0046(14) 0.0015(14) 0.0301(18)
O12 0.0089(16) 0.039(2) 0.047(2) -0.0023(14) 0.0013(15) 0.0319(18)
N3 0.013(2) 0.030(3) 0.036(3) 0.0008(17) 0.0019(17) 0.022(2)
C22 0.0149(12) 0.021(3) 0.028(3) -0.005(2) 0.0005(17) 0.017(2)
C23 0.0187(12) 0.033(4) 0.026(3) 0.002(2) 0.0005(19) 0.018(2)
C24 0.0151(13) 0.023(3) 0.031(3) 0.002(2) -0.0005(19) 0.018(2)
C25 0.017(2) 0.032(3) 0.030(3) 0.002(2) 0.0029(18) 0.019(2)
C26 0.020(2) 0.042(4) 0.033(3) -0.007(3) 0.006(2) 0.019(3)
C27 0.0096(19) 0.045(4) 0.040(3) 0.000(2) -0.001(2) 0.028(3)
C28 0.016(3) 0.044(4) 0.040(3) 0.004(2) 0.009(2) 0.029(3)
O13 0.0200(13) 0.040(2) 0.035(2) -0.0019(17) 0.0086(15) 0.0246(18)
O14 0.0181(12) 0.040(3) 0.040(2) 0.0072(17) -0.0039(15) 0.0246(19)
O15 0.0099(15) 0.048(3) 0.039(2) -0.0001(16) 0.0013(14) 0.0338(19)
O16 0.0100(16) 0.047(3) 0.043(2) 0.0014(16) 0.0000(14) 0.0347(18)
N4 0.018(2) 0.035(3) 0.041(3) -0.0015(19) 0.0029(17) 0.026(2)

loop_
_atom_type_symbol
_atom_type_description
_atom_type_scat_dispersion_real
_atom_type_scat_dispersion_imag
_atom_type_scat_source
C C 0.0033 0.0016 'International Tables Vol C Tables 4.2.6.8 and 6.1.1.4'
H H 0.0000 0.0000 'International Tables Vol C Tables 4.2.6.8 and 6.1.1.4'
N N 0.0061 0.0033 'International Tables Vol C Tables 4.2.6.8 and 6.1.1.4'
O O 0.0106 0.0060 'International Tables Vol C Tables 4.2.6.8 and 6.1.1.4'

loop_
_geom_angle_atom_site_label_1
_geom_angle_atom_site_label_2
_geom_angle_atom_site_label_3
_geom_angle
O1 C1 O3 121.1(4)
O1 C1 C2 124.2(5)
O3 C1 C2 114.7(4)
C4 C2 C3 113.4(5)
C4 C2 C1 117.9(5)
C3 C2 C1 128.7(5)
O2 C3 O4 120.0(5)
O2 C3 C2 124.8(5)
O4 C3 C2 115.2(4)
N1 C4 C2 129.8(5)
N1 C4 H4A 115.1
C2 C4 H4A 115.1
O4 C5 H5C 109.5
O4 C5 H5B 109.5
H5C C5 H5B 109.5
O4 C5 H5A 109.5
H5C C5 H5A 109.5
H5B C5 H5A 109.5
O3 C6 H6C 109.5
O3 C6 H6B 109.5
H6C C6 H6B 109.5
O3 C6 H6A 109.5
H6C C6 H6A 109.5
H6B C6 H6A 109.5
N1 C7 H7C 109.5
N1 C7 H7B 109.5
H7C C7 H7B 109.5
N1 C7 H7A 109.5
H7C C7 H7A 109.5
H7B C7 H7A 109.5
C1 O3 C6 115.1(4)
C3 O4 C5 115.6(4)
C4 N1 C7 123.2(4)
C4 N1 H1 118.4
C7 N1 H1 118.4
O5 C8 O7 123.5(4)
O5 C8 C9 120.8(5)
O7 C8 C9 115.7(4)
C11 C9 C10 113.6(4)
C11 C9 C8 119.4(5)
C10 C9 C8 127.0(4)
O6 C10 O8 119.7(5)
O6 C10 C9 124.2(5)
O8 C10 C9 116.1(4)
N2 C11 C9 129.5(4)
N2 C11 H11A 115.3
C9 C11 H11A 115.3
O8 C12 H12C 109.5
O8 C12 H12B 109.5
H12C C12 H12B 109.5
O8 C12 H12A 109.5
H12C C12 H12A 109.5
H12B C12 H12A 109.5
O7 C13 H13C 109.5
O7 C13 H13B 109.5
H13C C13 H13B 109.5
O7 C13 H13A 109.5
H13C C13 H13A 109.5
H13B C13 H13A 109.5
N2 C14 H14C 109.5
N2 C14 H14B 109.5
H14C C14 H14B 109.5
N2 C14 H14A 109.5
H14C C14 H14A 109.5
H14B C14 H14A 109.5
C8 O7 C13 114.7(4)
C10 O8 C12 116.1(4)
C11 N2 C14 123.4(4)
C11 N2 H2 118.3
C14 N2 H2 118.3
O9 C15 O11 120.7(4)
O9 C15 C16 123.5(5)
O11 C15 C16 115.8(4)
C18 C16 C17 112.7(4)
C18 C16 C15 119.9(4)
C17 C16 C15 127.4(5)
O10 C17 O12 119.6(4)
O10 C17 C16 124.3(5)
O12 C17 C16 116.1(4)
N3 C18 C16 126.8(4)
N3 C18 H18A 116.6
C16 C18 H18A 116.6
O12 C19 H19C 109.5
O12 C19 H19B 109.5
H19C C19 H19B 109.5
O12 C19 H19A 109.5
H19C C19 H19A 109.5
H19B C19 H19A 109.5
O11 C20 H20C 109.5
O11 C20 H20B 109.5
H20C C20 H20B 109.5
O11 C20 H20A 109.5
H20C C20 H20A 109.5
H20B C20 H20A 109.5
N3 C21 H21C 109.5
N3 C21 H21B 109.5
H21C C21 H21B 109.5
N3 C21 H21A 109.5
H21C C21 H21A 109.5
H21B C21 H21A 109.5
C15 O11 C20 115.3(4)
C17 O12 C19 115.9(4)
C18 N3 C21 122.5(4)
C18 N3 H3 118.7
C21 N3 H3 118.7
O13 C22 O15 122.7(4)
O13 C22 C23 123.1(5)
O15 C22 C23 114.2(4)
C25 C23 C24 113.1(5)
C25 C23 C22 119.3(5)
C24 C23 C22 127.6(5)
O14 C24 O16 119.8(4)
O14 C24 C23 124.0(5)
O16 C24 C23 116.2(4)
N4 C25 C23 128.4(5)
N4 C25 H25A 115.8
C23 C25 H25A 115.8
O16 C26 H26C 109.5
O16 C26 H26B 109.5
H26C C26 H26B 109.5
O16 C26 H26A 109.5
H26C C26 H26A 109.5
H26B C26 H26A 109.5
O15 C27 H27C 109.5
O15 C27 H27B 109.5
H27C C27 H27B 109.5
O15 C27 H27A 109.5
H27C C27 H27A 109.5
H27B C27 H27A 109.5
N4 C28 H28C 109.5
N4 C28 H28B 109.5
H28C C28 H28B 109.5
N4 C28 H28A 109.5
H28C C28 H28A 109.5
H28B C28 H28A 109.5
C22 O15 C27 114.7(4)
C24 O16 C26 115.3(4)
C25 N4 C28 122.9(4)
C25 N4 H4 118.6
C28 N4 H4 118.6

loop_
_geom_bond_atom_site_label_1
_geom_bond_atom_site_label_2
_geom_bond_distance
C1 O1 1.202(5)
C1 O3 1.346(5)
C1 C2 1.461(6)
C2 C4 1.373(6)
C2 C3 1.432(7)
C3 O2 1.208(5)
C3 O4 1.362(6)
C4 N1 1.292(6)
C4 H4A 0.9300
C5 O4 1.447(5)
C5 H5C 0.9600
C5 H5B 0.9600
C5 H5A 0.9600
C6 O3 1.435(5)
C6 H6C 0.9600
C6 H6B 0.9600
C6 H6A 0.9600
C7 N1 1.465(6)
C7 H7C 0.9600
C7 H7B 0.9600
C7 H7A 0.9600
N1 H1 0.8600
C8 O5 1.228(5)
C8 O7 1.326(6)
C8 C9 1.466(6)
C9 C11 1.383(6)
C9 C10 1.450(6)
C10 O6 1.228(5)
C10 O8 1.324(5)
C11 N2 1.305(6)
C11 H11A 0.9300
C12 O8 1.438(5)
C12 H12C 0.9600
C12 H12B 0.9600
C12 H12A 0.9600
C13 O7 1.440(5)
C13 H13C 0.9600
C13 H13B 0.9600
C13 H13A 0.9600
C14 N2 1.449(6)
C14 H14C 0.9600
C14 H14B 0.9600
C14 H14A 0.9600
N2 H2 0.8600
C15 O9 1.204(5)
C15 O11 1.341(6)
C15 C16 1.460(6)
C16 C18 1.372(6)
C16 C17 1.450(7)
C17 O10 1.220(5)
C17 O12 1.350(6)
C18 N3 1.313(6)
C18 H18A 0.9300
C19 O12 1.439(5)
C19 H19C 0.9600
C19 H19B 0.9600
C19 H19A 0.9600
C20 O11 1.452(5)
C20 H20C 0.9600
C20 H20B 0.9600
C20 H20A 0.9600
C21 N3 1.467(6)
C21 H21C 0.9600
C21 H21B 0.9600
C21 H21A 0.9600
N3 H3 0.8600
C22 O13 1.207(5)
C22 O15 1.338(5)
C22 C23 1.459(6)
C23 C25 1.388(7)
C23 C24 1.443(7)
C24 O14 1.235(5)
C24 O16 1.335(6)
C25 N4 1.302(6)
C25 H25A 0.9300
C26 O16 1.444(5)
C26 H26C 0.9600
C26 H26B 0.9600
C26 H26A 0.9600
C27 O15 1.465(5)
C27 H27C 0.9600
C27 H27B 0.9600
C27 H27A 0.9600
C28 N4 1.460(6)
C28 H28C 0.9600
C28 H28B 0.9600
C28 H28A 0.9600
N4 H4 0.8600

loop_
_geom_hbond_atom_site_label_D
_geom_hbond_atom_site_label_H
_geom_hbond_atom_site_label_A
_geom_hbond_site_symmetry_A
_geom_hbond_distance_DH
_geom_hbond_distance_HA
_geom_hbond_distance_DA
_geom_hbond_angle_DHA
N1 H1 O1 1_555 0.86 2.08 2.689(4) 127
N1 H1 O10 1_555 0.86 2.42 2.990(4) 125
N2 H2 O5 1_555 0.86 2.08 2.687(4) 127
N2 H2 O14 1_455 0.86 2.30 2.893(5) 127
N3 H3 O9 1_555 0.86 2.06 2.684(4) 129
N3 H3 O2 1_455 0.86 2.32 2.912(5) 126
N4 H4 O13 1_555 0.86 2.08 2.698(5) 128
N4 H4 O6 1_555 0.86 2.40 2.957(5) 123
C4 H4A O2 1_555 0.93 2.27 2.683(7) 106
C6 H6A O14 1_555 0.96 2.50 3.449(7) 169
C11 H11A O6 1_555 0.93 2.29 2.706(6) 107
C11 H11A O13 1_555 0.93 2.60 3.487(6) 159
C14 H14A O13 1_555 0.96 2.59 3.507(6) 161
C18 H18A O1 1_555 0.93 2.58 3.470(6) 160
C18 H18A O10 1_555 0.93 2.27 2.679(6) 106
C25 H25A O14 1_555 0.93 2.28 2.691(6) 106
C27 H27A O2 1_455 0.96 2.59 3.340(7) 135
C28 H28C O6 1_555 0.96 2.60 3.024(6) 107

loop_
_geom_torsion_atom_site_label_1
_geom_torsion_atom_site_label_2
_geom_torsion_atom_site_label_3
_geom_torsion_atom_site_label_4
_geom_torsion
O1 C1 C2 C4 0.8(8)
O3 C1 C2 C4 -178.1(5)
O1 C1 C2 C3 -178.7(5)
O3 C1 C2 C3 2.4(8)
C4 C2 C3 O2 5.5(8)
C1 C2 C3 O2 -175.0(5)
C4 C2 C3 O4 -176.0(5)
C1 C2 C3 O4 3.5(8)
C3 C2 C4 N1 -179.8(5)
C1 C2 C4 N1 0.6(9)
O1 C1 O3 C6 -1.6(7)
C2 C1 O3 C6 177.3(4)
O2 C3 O4 C5 0.4(7)
C2 C3 O4 C5 -178.1(4)
C2 C4 N1 C7 178.8(5)
O5 C8 C9 C11 -8.2(7)
O7 C8 C9 C11 173.8(5)
O5 C8 C9 C10 173.2(5)
O7 C8 C9 C10 -4.7(7)
C11 C9 C10 O6 -0.6(8)
C8 C9 C10 O6 178.0(5)
C11 C9 C10 O8 178.8(4)
C8 C9 C10 O8 -2.6(8)
C10 C9 C11 N2 -179.9(5)
C8 C9 C11 N2 1.3(8)
O5 C8 O7 C13 2.5(7)
C9 C8 O7 C13 -179.6(4)
O6 C10 O8 C12 -0.3(7)
C9 C10 O8 C12 -179.8(4)
C9 C11 N2 C14 -175.4(5)
O9 C15 C16 C18 -5.1(8)
O11 C15 C16 C18 176.0(5)
O9 C15 C16 C17 175.9(6)
O11 C15 C16 C17 -3.0(7)
C18 C16 C17 O10 2.3(8)
C15 C16 C17 O10 -178.6(5)
C18 C16 C17 O12 -177.3(4)
C15 C16 C17 O12 1.8(8)
C17 C16 C18 N3 177.3(5)
C15 C16 C18 N3 -1.9(8)
O9 C15 O11 C20 1.4(7)
C16 C15 O11 C20 -179.7(4)
O10 C17 O12 C19 2.6(7)
C16 C17 O12 C19 -177.8(4)
C16 C18 N3 C21 -176.1(5)
O13 C22 C23 C25 1.8(8)
O15 C22 C23 C25 -175.5(5)
O13 C22 C23 C24 -178.0(5)
O15 C22 C23 C24 4.8(8)
C25 C23 C24 O14 5.0(8)
C22 C23 C24 O14 -175.2(5)
C25 C23 C24 O16 -174.8(4)
C22 C23 C24 O16 4.9(8)
C24 C23 C25 N4 179.9(5)
C22 C23 C25 N4 0.1(9)
O13 C22 O15 C27 1.1(7)
C23 C22 O15 C27 178.3(4)
O14 C24 O16 C26 -0.1(7)
C23 C24 O16 C26 179.8(4)
C23 C25 N4 C28 -179.7(5)

loop_
_cod_related_entry_id
_cod_related_entry_database
_cod_related_entry_code
1 ChemSpider 30655514
